data_4127341
loop_
_publ_author_name
'Zhang, Jianpeng'
'Li, Zijian'
'Zhuo, Junming'
'Cui, Yue'
'Han, Ting'
'Li, Chao'

_publ_section_title
;
 Tandem Decarboxylative Cyclization/Alkenylation Strategy for Total
 Syntheses of (+)-Longirabdiol, (-)-Longirabdolactone, and (-)-Effusin.
;
_journal_issue 20
_journal_name_full 'Journal of the American Chemical Society'
_journal_page_first 8372
_journal_page_last 8380
_journal_paper_doi 10.1021/jacs.9b03978
_journal_volume 141
_journal_year 2019
_chemical_formula_sum 'C30 H54 O5 Si2'
_chemical_formula_weight 550.91
_space_group_crystal_system monoclinic
_space_group_IT_number 14
_space_group_name_Hall '-P 2ybc'
_space_group_name_H-M_alt 'P 1 21/c 1'
_symmetry_space_group_name_Hall '-P 2ybc'
_symmetry_space_group_name_H-M 'P 1 21/c 1'
_atom_sites_solution_hydrogens geom
_audit_creation_method SHELXL-2014/7
_cell_angle_alpha 90
_cell_angle_beta 91.457(2)
_cell_angle_gamma 90
_cell_formula_units_Z 4
_cell_length_a 7.4362(2)
_cell_length_b 42.8598(11)
_cell_length_c 10.2836(3)
_cell_measurement_reflns_used 12083
_cell_measurement_temperature 180.1(3)
_cell_measurement_theta_max 29.4280
_cell_measurement_theta_min 2.0430
_cell_volume 3276.47(15)
_computing_structure_refinement 'SHELXL-2014/7 (Sheldrick, 2014)'
_diffrn_ambient_environment N~2~
_diffrn_ambient_temperature 180.1(3)
_diffrn_detector 'CCD plate'
_diffrn_measured_fraction_theta_full 0.998
_diffrn_measured_fraction_theta_max 0.994
_diffrn_measurement_device 'four-circle diffractometer'
_diffrn_measurement_device_type 'XtaLAB AFC12 (RINC): Kappa single'
_diffrn_radiation_monochromator graphite
_diffrn_radiation_probe x-ray
_diffrn_radiation_type 'Mo K\a'
_diffrn_radiation_wavelength 0.71073
_diffrn_reflns_av_R_equivalents 0.0388
_diffrn_reflns_av_unetI/netI 0.0402
_diffrn_reflns_Laue_measured_fraction_full 0.998
_diffrn_reflns_Laue_measured_fraction_max 0.994
_diffrn_reflns_limit_h_max 9
_diffrn_reflns_limit_h_min -8
_diffrn_reflns_limit_k_max 52
_diffrn_reflns_limit_k_min -55
_diffrn_reflns_limit_l_max 12
_diffrn_reflns_limit_l_min -13
_diffrn_reflns_number 23944
_diffrn_reflns_point_group_measured_fraction_full 0.998
_diffrn_reflns_point_group_measured_fraction_max 0.994
_diffrn_reflns_theta_full 25.242
_diffrn_reflns_theta_max 27.484
_diffrn_reflns_theta_min 2.037
_diffrn_source 'fine-focus sealed X-ray tube'
_diffrn_source_type 'Enhance (Mo) X-ray Source'
_exptl_absorpt_coefficient_mu 0.142
_exptl_absorpt_correction_T_max 1.00000
_exptl_absorpt_correction_T_min 0.62995
_exptl_absorpt_correction_type multi-scan
_exptl_absorpt_process_details
;
CrysAlisPro 1.171.39.29a (Rigaku Oxford Diffraction, 2015)
Empirical absorption correction using spherical harmonics,
 implemented in SCALE3 ABSPACK scaling algorithm.
;
_exptl_crystal_colour colorless
_exptl_crystal_density_diffrn 1.117
_exptl_crystal_description block
_exptl_crystal_F_000 1208
_exptl_crystal_size_max 0.5
_exptl_crystal_size_mid 0.2
_exptl_crystal_size_min 0.12
_refine_diff_density_max 0.506
_refine_diff_density_min -0.390
_refine_diff_density_rms 0.063
_refine_ls_extinction_method none
_refine_ls_goodness_of_fit_ref 1.035
_refine_ls_hydrogen_treatment constr
_refine_ls_matrix_type full
_refine_ls_number_parameters 346
_refine_ls_number_reflns 7483
_refine_ls_number_restraints 0
_refine_ls_restrained_S_all 1.035
_refine_ls_R_factor_all 0.0717
_refine_ls_R_factor_gt 0.0603
_refine_ls_shift/su_max 0.002
_refine_ls_shift/su_mean 0.000
_refine_ls_structure_factor_coef Fsqd
_refine_ls_weighting_details 'w=1/[\s^2^(Fo^2^)+(0.0333P)^2^+4.7359P] where P=(Fo^2^+2Fc^2^)/3'
_refine_ls_weighting_scheme calc
_refine_ls_wR_factor_gt 0.1327
_refine_ls_wR_factor_ref 0.1374
_reflns_Friedel_coverage 0.000
_reflns_number_gt 6390
_reflns_number_total 7483
_reflns_threshold_expression 'I > 2\s(I)'
_cod_data_source_file ja9b03978_si_006.cif
_cod_data_source_block 3
_cod_database_code 4127341
_shelx_shelxl_version_number 2014/7
_shelx_space_group_comment
;
The symmetry employed for this shelxl refinement is uniquely defined
by the following loop, which should always be used as a source of
symmetry information in preference to the above space-group names.
They are only intended as comments.
;

loop_
_space_group_symop_operation_xyz
'x, y, z'
'-x, y+1/2, -z+1/2'
'-x, -y, -z'
'x, -y-1/2, z-1/2'

loop_
_atom_site_label
_atom_site_type_symbol
_atom_site_fract_x
_atom_site_fract_y
_atom_site_fract_z
_atom_site_U_iso_or_equiv
_atom_site_adp_type
_atom_site_occupancy
_atom_site_site_symmetry_order
_atom_site_calc_flag
_atom_site_refinement_flags_posn
_atom_site_refinement_flags_adp
Si1 Si 0.56036(8) 0.64851(2) 0.72394(6) 0.02631(15) Uani 1 1 d . .
Si2 Si -0.02482(8) 0.66156(2) 0.21785(6) 0.02386(14) Uani 1 1 d . .
O1 O 0.2687(2) 0.53188(4) 0.78325(15) 0.0279(3) Uani 1 1 d . .
O2 O 0.2172(2) 0.50934(3) 0.50185(16) 0.0285(4) Uani 1 1 d . .
O3 O -0.01536(19) 0.53973(4) 0.55122(16) 0.0266(3) Uani 1 1 d . .
H3A H -0.0721 0.5240 0.5313 0.040 Uiso 1 1 calc R U
O4 O 0.45270(19) 0.62773(4) 0.61217(15) 0.0253(3) Uani 1 1 d . .
O5 O 0.0767(2) 0.64016(4) 0.33051(15) 0.0275(3) Uani 1 1 d . .
C1 C 0.2701(3) 0.53135(5) 0.9211(2) 0.0271(5) Uani 1 1 d . .
H1A H 0.1708 0.5437 0.9524 0.032 Uiso 1 1 calc R U
H1B H 0.3813 0.5404 0.9550 0.032 Uiso 1 1 calc R U
C2 C 0.2534(3) 0.49829(5) 0.9687(2) 0.0239(4) Uani 1 1 d . .
C3 C 0.2420(3) 0.49297(6) 1.1019(2) 0.0317(5) Uani 1 1 d . .
H3 H 0.2485 0.5097 1.1594 0.038 Uiso 1 1 calc R U
C4 C 0.2209(3) 0.46306(7) 1.1495(2) 0.0368(6) Uani 1 1 d . .
H4 H 0.2127 0.4598 1.2385 0.044 Uiso 1 1 calc R U
C5 C 0.2122(3) 0.43815(6) 1.0654(2) 0.0340(5) Uani 1 1 d . .
H5 H 0.1967 0.4181 1.0974 0.041 Uiso 1 1 calc R U
C6 C 0.2265(3) 0.44302(6) 0.9335(2) 0.0347(5) Uani 1 1 d . .
H6 H 0.2228 0.4261 0.8766 0.042 Uiso 1 1 calc R U
C7 C 0.2464(3) 0.47317(5) 0.8853(2) 0.0293(5) Uani 1 1 d . .
H7 H 0.2551 0.4764 0.7962 0.035 Uiso 1 1 calc R U
C8 C 0.2525(3) 0.56260(5) 0.7338(2) 0.0238(4) Uani 1 1 d . .
H8A H 0.3427 0.5760 0.7745 0.029 Uiso 1 1 calc R U
H8B H 0.1346 0.5710 0.7521 0.029 Uiso 1 1 calc R U
C9 C 0.2790(3) 0.56127(5) 0.5855(2) 0.0201(4) Uani 1 1 d . .
C10 C 0.1558(3) 0.53439(5) 0.5409(2) 0.0214(4) Uani 1 1 d . .
C11 C 0.4764(3) 0.55327(5) 0.5599(2) 0.0237(4) Uani 1 1 d . .
H11A H 0.5533 0.5678 0.6076 0.028 Uiso 1 1 calc R U
H11B H 0.5019 0.5325 0.5929 0.028 Uiso 1 1 calc R U
C12 C 0.5218(3) 0.55452(5) 0.4162(2) 0.0269(5) Uani 1 1 d . .
H12A H 0.6492 0.5506 0.4065 0.032 Uiso 1 1 calc R U
H12B H 0.4557 0.5384 0.3694 0.032 Uiso 1 1 calc R U
C13 C 0.4736(3) 0.58630(5) 0.3589(2) 0.0265(5) Uani 1 1 d . .
H13A H 0.4996 0.5862 0.2669 0.032 Uiso 1 1 calc R U
H13B H 0.5491 0.6020 0.4005 0.032 Uiso 1 1 calc R U
C14 C 0.2745(3) 0.59529(5) 0.3755(2) 0.0212(4) Uani 1 1 d . .
C15 C 0.2174(3) 0.59278(5) 0.5210(2) 0.0192(4) Uani 1 1 d . .
H15 H 0.0857 0.5919 0.5175 0.023 Uiso 1 1 calc R U
C16 C 0.2639(3) 0.62172(5) 0.6020(2) 0.0218(4) Uani 1 1 d . .
H16A H 0.2044 0.6397 0.5631 0.026 Uiso 1 1 calc R U
H16B H 0.2178 0.6190 0.6887 0.026 Uiso 1 1 calc R U
C17 C 0.8005(3) 0.64148(8) 0.6871(3) 0.0460(7) Uani 1 1 d . .
H17A H 0.8260 0.6196 0.6934 0.069 Uiso 1 1 calc R U
H17B H 0.8759 0.6527 0.7482 0.069 Uiso 1 1 calc R U
H17C H 0.8237 0.6486 0.6006 0.069 Uiso 1 1 calc R U
C18 C 0.5038(4) 0.63449(7) 0.8900(2) 0.0381(6) Uani 1 1 d . .
H18A H 0.3763 0.6359 0.9011 0.057 Uiso 1 1 calc R U
H18B H 0.5649 0.6472 0.9542 0.057 Uiso 1 1 calc R U
H18C H 0.5413 0.6132 0.9001 0.057 Uiso 1 1 calc R U
C19 C 0.5015(4) 0.69135(6) 0.7125(3) 0.0385(6) Uani 1 1 d . .
C20 C 0.6179(5) 0.71016(8) 0.8103(4) 0.0679(10) Uani 1 1 d . .
H20A H 0.5976 0.7027 0.8968 0.102 Uiso 1 1 calc R U
H20B H 0.5861 0.7318 0.8045 0.102 Uiso 1 1 calc R U
H20C H 0.7426 0.7076 0.7906 0.102 Uiso 1 1 calc R U
C21 C 0.5339(6) 0.70367(8) 0.5754(3) 0.0631(9) Uani 1 1 d . .
H21A H 0.6587 0.7014 0.5558 0.095 Uiso 1 1 calc R U
H21B H 0.5012 0.7253 0.5708 0.095 Uiso 1 1 calc R U
H21C H 0.4620 0.6920 0.5135 0.095 Uiso 1 1 calc R U
C22 C 0.3028(4) 0.69657(7) 0.7446(3) 0.0524(8) Uani 1 1 d . .
H22A H 0.2274 0.6860 0.6815 0.079 Uiso 1 1 calc R U
H22B H 0.2766 0.7185 0.7428 0.079 Uiso 1 1 calc R U
H22C H 0.2803 0.6884 0.8297 0.079 Uiso 1 1 calc R U
C23 C 0.1525(3) 0.57454(5) 0.2892(2) 0.0282(5) Uani 1 1 d . .
H23A H 0.1661 0.5532 0.3155 0.042 Uiso 1 1 calc R U
H23B H 0.1857 0.5767 0.2000 0.042 Uiso 1 1 calc R U
H23C H 0.0295 0.5808 0.2982 0.042 Uiso 1 1 calc R U
C24 C 0.2570(3) 0.62871(5) 0.3245(2) 0.0251(4) Uani 1 1 d . .
H24A H 0.3361 0.6422 0.3755 0.030 Uiso 1 1 calc R U
H24B H 0.2952 0.6294 0.2351 0.030 Uiso 1 1 calc R U
C25 C 0.0086(4) 0.64447(7) 0.0538(2) 0.0404(6) Uani 1 1 d . .
H25A H 0.1340 0.6452 0.0338 0.061 Uiso 1 1 calc R U
H25B H -0.0593 0.6562 -0.0101 0.061 Uiso 1 1 calc R U
H25C H -0.0315 0.6232 0.0529 0.061 Uiso 1 1 calc R U
C26 C -0.2670(3) 0.66020(7) 0.2576(3) 0.0430(7) Uani 1 1 d . .
H26A H -0.3116 0.6394 0.2452 0.065 Uiso 1 1 calc R U
H26B H -0.3332 0.6742 0.2016 0.065 Uiso 1 1 calc R U
H26C H -0.2814 0.6663 0.3465 0.065 Uiso 1 1 calc R U
C27 C 0.0624(3) 0.70292(5) 0.2224(2) 0.0319(5) Uani 1 1 d . .
C28 C 0.2624(4) 0.70361(7) 0.1892(3) 0.0487(7) Uani 1 1 d . .
H28A H 0.3305 0.6921 0.2537 0.073 Uiso 1 1 calc R U
H28B H 0.3037 0.7248 0.1878 0.073 Uiso 1 1 calc R U
H28C H 0.2783 0.6943 0.1053 0.073 Uiso 1 1 calc R U
C29 C 0.0388(5) 0.71654(7) 0.3581(3) 0.0580(9) Uani 1 1 d . .
H29A H -0.0869 0.7173 0.3771 0.087 Uiso 1 1 calc R U
H29B H 0.0879 0.7372 0.3614 0.087 Uiso 1 1 calc R U
H29C H 0.1005 0.7036 0.4212 0.087 Uiso 1 1 calc R U
C30 C -0.0423(5) 0.72304(7) 0.1234(4) 0.0590(9) Uani 1 1 d . .
H30A H -0.0283 0.7146 0.0377 0.089 Uiso 1 1 calc R U
H30B H 0.0031 0.7440 0.1263 0.089 Uiso 1 1 calc R U
H30C H -0.1675 0.7231 0.1441 0.089 Uiso 1 1 calc R U

loop_
_atom_site_aniso_label
_atom_site_aniso_U_11
_atom_site_aniso_U_22
_atom_site_aniso_U_33
_atom_site_aniso_U_23
_atom_site_aniso_U_13
_atom_site_aniso_U_12
Si1 0.0192(3) 0.0319(3) 0.0278(3) -0.0059(3) -0.0005(2) -0.0026(2)
Si2 0.0201(3) 0.0261(3) 0.0253(3) 0.0052(2) 0.0005(2) -0.0005(2)
O1 0.0386(9) 0.0235(8) 0.0216(8) 0.0032(6) 0.0008(7) 0.0015(7)
O2 0.0279(8) 0.0179(7) 0.0400(9) -0.0044(7) 0.0026(7) -0.0011(6)
O3 0.0189(7) 0.0245(8) 0.0365(9) -0.0026(7) 0.0015(6) -0.0040(6)
O4 0.0183(7) 0.0267(8) 0.0309(8) -0.0071(6) 0.0018(6) -0.0028(6)
O5 0.0248(8) 0.0279(8) 0.0300(8) 0.0082(7) 0.0027(6) 0.0054(6)
C1 0.0297(12) 0.0307(12) 0.0207(10) -0.0015(9) -0.0009(9) 0.0025(9)
C2 0.0182(10) 0.0296(11) 0.0240(10) 0.0012(9) -0.0008(8) 0.0031(8)
C3 0.0339(13) 0.0392(13) 0.0221(11) -0.0014(10) 0.0014(9) 0.0032(10)
C4 0.0344(13) 0.0515(16) 0.0246(12) 0.0114(11) 0.0026(10) 0.0025(12)
C5 0.0267(12) 0.0341(13) 0.0412(14) 0.0141(11) 0.0027(10) 0.0014(10)
C6 0.0369(13) 0.0305(12) 0.0366(13) -0.0011(10) 0.0000(10) -0.0005(10)
C7 0.0333(12) 0.0325(12) 0.0222(11) 0.0020(9) 0.0025(9) 0.0009(10)
C8 0.0251(11) 0.0217(10) 0.0246(11) -0.0003(8) -0.0007(8) -0.0008(8)
C9 0.0180(9) 0.0196(10) 0.0226(10) 0.0002(8) -0.0007(8) -0.0005(8)
C10 0.0214(10) 0.0195(10) 0.0231(10) 0.0029(8) -0.0003(8) -0.0008(8)
C11 0.0195(10) 0.0224(10) 0.0291(11) 0.0018(9) -0.0012(8) 0.0024(8)
C12 0.0203(10) 0.0277(11) 0.0329(12) -0.0008(9) 0.0051(9) 0.0048(9)
C13 0.0243(11) 0.0287(11) 0.0269(11) 0.0020(9) 0.0068(9) 0.0027(9)
C14 0.0209(10) 0.0202(10) 0.0226(10) 0.0017(8) -0.0008(8) 0.0010(8)
C15 0.0164(9) 0.0169(9) 0.0242(10) -0.0008(8) -0.0012(8) 0.0003(7)
C16 0.0183(10) 0.0198(10) 0.0272(11) -0.0025(8) 0.0004(8) 0.0009(8)
C17 0.0194(12) 0.075(2) 0.0429(15) -0.0070(14) -0.0004(10) -0.0025(12)
C18 0.0350(14) 0.0483(16) 0.0308(13) -0.0020(11) -0.0001(10) 0.0022(12)
C19 0.0473(15) 0.0298(13) 0.0385(14) -0.0068(11) 0.0016(12) -0.0078(11)
C20 0.080(3) 0.0498(19) 0.073(2) -0.0231(17) -0.0085(19) -0.0239(18)
C21 0.093(3) 0.0417(17) 0.055(2) 0.0071(15) 0.0143(19) -0.0007(17)
C22 0.0555(19) 0.0307(14) 0.071(2) -0.0103(14) 0.0072(16) 0.0112(13)
C23 0.0338(12) 0.0265(11) 0.0241(11) -0.0021(9) -0.0054(9) -0.0011(9)
C24 0.0234(10) 0.0240(11) 0.0277(11) 0.0059(9) -0.0005(8) 0.0011(8)
C25 0.0435(15) 0.0454(15) 0.0322(13) -0.0018(11) -0.0020(11) -0.0030(12)
C26 0.0228(12) 0.0583(18) 0.0479(16) 0.0116(13) 0.0008(11) -0.0016(12)
C27 0.0332(12) 0.0244(11) 0.0381(13) 0.0053(10) 0.0021(10) 0.0004(10)
C28 0.0381(15) 0.0361(14) 0.072(2) 0.0048(14) 0.0089(14) -0.0132(12)
C29 0.079(2) 0.0415(17) 0.0544(19) -0.0110(14) 0.0138(17) -0.0106(16)
C30 0.060(2) 0.0382(16) 0.078(2) 0.0293(16) -0.0135(17) 0.0005(14)

loop_
_atom_type_symbol
_atom_type_description
_atom_type_scat_dispersion_real
_atom_type_scat_dispersion_imag
_atom_type_scat_source
C C 0.0033 0.0016 'International Tables Vol C Tables 4.2.6.8 and 6.1.1.4'
H H 0.0000 0.0000 'International Tables Vol C Tables 4.2.6.8 and 6.1.1.4'
O O 0.0106 0.0060 'International Tables Vol C Tables 4.2.6.8 and 6.1.1.4'
Si Si 0.0817 0.0704 'International Tables Vol C Tables 4.2.6.8 and 6.1.1.4'

loop_
_geom_angle_atom_site_label_1
_geom_angle_atom_site_label_2
_geom_angle_atom_site_label_3
_geom_angle
O4 Si1 C17 102.87(11)
O4 Si1 C18 110.35(11)
C17 Si1 C18 111.95(13)
O4 Si1 C19 111.98(11)
C17 Si1 C19 111.50(14)
C18 Si1 C19 108.19(12)
O5 Si2 C26 104.92(11)
O5 Si2 C25 110.44(11)
C26 Si2 C25 109.85(13)
O5 Si2 C27 110.78(10)
C26 Si2 C27 111.01(13)
C25 Si2 C27 109.76(12)
C8 O1 C1 111.89(16)
C10 O3 H3A 109.5
C16 O4 Si1 127.48(13)
C24 O5 Si2 125.06(13)
O1 C1 C2 110.00(18)
O1 C1 H1A 109.7
C2 C1 H1A 109.7
O1 C1 H1B 109.7
C2 C1 H1B 109.7
H1A C1 H1B 108.2
C7 C2 C3 118.8(2)
C7 C2 C1 122.4(2)
C3 C2 C1 118.8(2)
C4 C3 C2 120.7(2)
C4 C3 H3 119.7
C2 C3 H3 119.7
C5 C4 C3 120.1(2)
C5 C4 H4 119.9
C3 C4 H4 119.9
C4 C5 C6 119.8(2)
C4 C5 H5 120.1
C6 C5 H5 120.1
C5 C6 C7 120.1(2)
C5 C6 H6 119.9
C7 C6 H6 119.9
C2 C7 C6 120.4(2)
C2 C7 H7 119.8
C6 C7 H7 119.8
O1 C8 C9 107.99(16)
O1 C8 H8A 110.1
C9 C8 H8A 110.1
O1 C8 H8B 110.1
C9 C8 H8B 110.1
H8A C8 H8B 108.4
C10 C9 C11 110.31(17)
C10 C9 C8 103.45(16)
C11 C9 C8 108.88(17)
C10 C9 C15 110.77(16)
C11 C9 C15 112.95(16)
C8 C9 C15 110.05(16)
O2 C10 O3 123.32(19)
O2 C10 C9 121.72(19)
O3 C10 C9 114.93(18)
C12 C11 C9 113.20(17)
C12 C11 H11A 108.9
C9 C11 H11A 108.9
C12 C11 H11B 108.9
C9 C11 H11B 108.9
H11A C11 H11B 107.8
C13 C12 C11 110.52(18)
C13 C12 H12A 109.5
C11 C12 H12A 109.5
C13 C12 H12B 109.5
C11 C12 H12B 109.5
H12A C12 H12B 108.1
C12 C13 C14 113.40(18)
C12 C13 H13A 108.9
C14 C13 H13A 108.9
C12 C13 H13B 108.9
C14 C13 H13B 108.9
H13A C13 H13B 107.7
C24 C14 C23 107.48(17)
C24 C14 C13 105.64(17)
C23 C14 C13 110.23(18)
C24 C14 C15 111.58(17)
C23 C14 C15 109.92(17)
C13 C14 C15 111.83(17)
C16 C15 C9 114.11(17)
C16 C15 C14 113.66(16)
C9 C15 C14 112.27(16)
C16 C15 H15 105.2
C9 C15 H15 105.2
C14 C15 H15 105.2
O4 C16 C15 113.25(16)
O4 C16 H16A 108.9
C15 C16 H16A 108.9
O4 C16 H16B 108.9
C15 C16 H16B 108.9
H16A C16 H16B 107.7
Si1 C17 H17A 109.5
Si1 C17 H17B 109.5
H17A C17 H17B 109.5
Si1 C17 H17C 109.5
H17A C17 H17C 109.5
H17B C17 H17C 109.5
Si1 C18 H18A 109.5
Si1 C18 H18B 109.5
H18A C18 H18B 109.5
Si1 C18 H18C 109.5
H18A C18 H18C 109.5
H18B C18 H18C 109.5
C21 C19 C20 108.8(3)
C21 C19 C22 108.8(3)
C20 C19 C22 108.1(3)
C21 C19 Si1 110.54(19)
C20 C19 Si1 110.0(2)
C22 C19 Si1 110.48(18)
C19 C20 H20A 109.5
C19 C20 H20B 109.5
H20A C20 H20B 109.5
C19 C20 H20C 109.5
H20A C20 H20C 109.5
H20B C20 H20C 109.5
C19 C21 H21A 109.5
C19 C21 H21B 109.5
H21A C21 H21B 109.5
C19 C21 H21C 109.5
H21A C21 H21C 109.5
H21B C21 H21C 109.5
C19 C22 H22A 109.5
C19 C22 H22B 109.5
H22A C22 H22B 109.5
C19 C22 H22C 109.5
H22A C22 H22C 109.5
H22B C22 H22C 109.5
C14 C23 H23A 109.5
C14 C23 H23B 109.5
H23A C23 H23B 109.5
C14 C23 H23C 109.5
H23A C23 H23C 109.5
H23B C23 H23C 109.5
O5 C24 C14 112.24(17)
O5 C24 H24A 109.2
C14 C24 H24A 109.2
O5 C24 H24B 109.2
C14 C24 H24B 109.2
H24A C24 H24B 107.9
Si2 C25 H25A 109.5
Si2 C25 H25B 109.5
H25A C25 H25B 109.5
Si2 C25 H25C 109.5
H25A C25 H25C 109.5
H25B C25 H25C 109.5
Si2 C26 H26A 109.5
Si2 C26 H26B 109.5
H26A C26 H26B 109.5
Si2 C26 H26C 109.5
H26A C26 H26C 109.5
H26B C26 H26C 109.5
C29 C27 C30 108.9(3)
C29 C27 C28 109.3(2)
C30 C27 C28 108.7(2)
C29 C27 Si2 109.51(18)
C30 C27 Si2 110.11(19)
C28 C27 Si2 110.31(17)
C27 C28 H28A 109.5
C27 C28 H28B 109.5
H28A C28 H28B 109.5
C27 C28 H28C 109.5
H28A C28 H28C 109.5
H28B C28 H28C 109.5
C27 C29 H29A 109.5
C27 C29 H29B 109.5
H29A C29 H29B 109.5
C27 C29 H29C 109.5
H29A C29 H29C 109.5
H29B C29 H29C 109.5
C27 C30 H30A 109.5
C27 C30 H30B 109.5
H30A C30 H30B 109.5
C27 C30 H30C 109.5
H30A C30 H30C 109.5
H30B C30 H30C 109.5

loop_
_geom_bond_atom_site_label_1
_geom_bond_atom_site_label_2
_geom_bond_distance
Si1 O4 1.6456(16)
Si1 C17 1.860(3)
Si1 C18 1.868(3)
Si1 C19 1.891(3)
Si2 O5 1.6459(16)
Si2 C26 1.858(3)
Si2 C25 1.862(3)
Si2 C27 1.888(2)
O1 C8 1.415(3)
O1 C1 1.418(3)
O2 C10 1.237(3)
O3 C10 1.300(2)
O3 H3A 0.8200
O4 C16 1.428(2)
O5 C24 1.430(3)
C1 C2 1.505(3)
C1 H1A 0.9700
C1 H1B 0.9700
C2 C7 1.377(3)
C2 C3 1.393(3)
C3 C4 1.382(4)
C3 H3 0.9300
C4 C5 1.374(4)
C4 H4 0.9300
C5 C6 1.379(3)
C5 H5 0.9300
C6 C7 1.394(3)
C6 H6 0.9300
C7 H7 0.9300
C8 C9 1.544(3)
C8 H8A 0.9700
C8 H8B 0.9700
C9 C10 1.535(3)
C9 C11 1.536(3)
C9 C15 1.568(3)
C11 C12 1.525(3)
C11 H11A 0.9700
C11 H11B 0.9700
C12 C13 1.523(3)
C12 H12A 0.9700
C12 H12B 0.9700
C13 C14 1.544(3)
C13 H13A 0.9700
C13 H13B 0.9700
C14 C24 1.530(3)
C14 C23 1.536(3)
C14 C15 1.569(3)
C15 C16 1.529(3)
C15 H15 0.9800
C16 H16A 0.9700
C16 H16B 0.9700
C17 H17A 0.9600
C17 H17B 0.9600
C17 H17C 0.9600
C18 H18A 0.9600
C18 H18B 0.9600
C18 H18C 0.9600
C19 C21 1.530(4)
C19 C20 1.538(4)
C19 C22 1.539(4)
C20 H20A 0.9600
C20 H20B 0.9600
C20 H20C 0.9600
C21 H21A 0.9600
C21 H21B 0.9600
C21 H21C 0.9600
C22 H22A 0.9600
C22 H22B 0.9600
C22 H22C 0.9600
C23 H23A 0.9600
C23 H23B 0.9600
C23 H23C 0.9600
C24 H24A 0.9700
C24 H24B 0.9700
C25 H25A 0.9600
C25 H25B 0.9600
C25 H25C 0.9600
C26 H26A 0.9600
C26 H26B 0.9600
C26 H26C 0.9600
C27 C29 1.528(4)
C27 C30 1.532(4)
C27 C28 1.535(4)
C28 H28A 0.9600
C28 H28B 0.9600
C28 H28C 0.9600
C29 H29A 0.9600
C29 H29B 0.9600
C29 H29C 0.9600
C30 H30A 0.9600
C30 H30B 0.9600
C30 H30C 0.9600

loop_
_geom_hbond_atom_site_label_D
_geom_hbond_atom_site_label_H
_geom_hbond_atom_site_label_A
_geom_hbond_distance_DH
_geom_hbond_distance_HA
_geom_hbond_distance_DA
_geom_hbond_angle_DHA
_geom_hbond_site_symmetry_A
O3 H3A O2 0.82 1.82 2.633(2) 173.8 3_566

loop_
_geom_torsion_atom_site_label_1
_geom_torsion_atom_site_label_2
_geom_torsion_atom_site_label_3
_geom_torsion_atom_site_label_4
_geom_torsion
C17 Si1 O4 C16 172.72(19)
C18 Si1 O4 C16 53.1(2)
C19 Si1 O4 C16 -67.4(2)
C26 Si2 O5 C24 165.47(18)
C25 Si2 O5 C24 47.1(2)
C27 Si2 O5 C24 -74.67(19)
C8 O1 C1 C2 169.70(17)
O1 C1 C2 C7 2.6(3)
O1 C1 C2 C3 -176.5(2)
C7 C2 C3 C4 -1.1(4)
C1 C2 C3 C4 178.0(2)
C2 C3 C4 C5 0.4(4)
C3 C4 C5 C6 0.7(4)
C4 C5 C6 C7 -1.2(4)
C3 C2 C7 C6 0.6(3)
C1 C2 C7 C6 -178.4(2)
C5 C6 C7 C2 0.5(4)
C1 O1 C8 C9 172.19(17)
O1 C8 C9 C10 48.1(2)
O1 C8 C9 C11 -69.2(2)
O1 C8 C9 C15 166.49(16)
C11 C9 C10 O2 6.0(3)
C8 C9 C10 O2 -110.3(2)
C15 C9 C10 O2 131.8(2)
C11 C9 C10 O3 -176.03(17)
C8 C9 C10 O3 67.7(2)
C15 C9 C10 O3 -50.2(2)
C10 C9 C11 C12 72.8(2)
C8 C9 C11 C12 -174.32(17)
C15 C9 C11 C12 -51.8(2)
C9 C11 C12 C13 55.5(2)
C11 C12 C13 C14 -56.5(3)
C12 C13 C14 C24 174.70(19)
C12 C13 C14 C23 -69.5(2)
C12 C13 C14 C15 53.1(2)
C10 C9 C15 C16 151.78(17)
C11 C9 C15 C16 -83.9(2)
C8 C9 C15 C16 38.0(2)
C10 C9 C15 C14 -77.0(2)
C11 C9 C15 C14 47.3(2)
C8 C9 C15 C14 169.17(16)
C24 C14 C15 C16 -34.2(2)
C23 C14 C15 C16 -153.37(17)
C13 C14 C15 C16 83.9(2)
C24 C14 C15 C9 -165.62(17)
C23 C14 C15 C9 75.2(2)
C13 C14 C15 C9 -47.5(2)
Si1 O4 C16 C15 -158.58(14)
C9 C15 C16 O4 68.1(2)
C14 C15 C16 O4 -62.4(2)
O4 Si1 C19 C21 -54.6(2)
C17 Si1 C19 C21 60.1(3)
C18 Si1 C19 C21 -176.4(2)
O4 Si1 C19 C20 -174.8(2)
C17 Si1 C19 C20 -60.2(2)
C18 Si1 C19 C20 63.4(2)
O4 Si1 C19 C22 65.9(2)
C17 Si1 C19 C22 -179.5(2)
C18 Si1 C19 C22 -55.9(2)
Si2 O5 C24 C14 -139.85(16)
C23 C14 C24 O5 60.8(2)
C13 C14 C24 O5 178.51(17)
C15 C14 C24 O5 -59.8(2)
O5 Si2 C27 C29 -56.4(2)
C26 Si2 C27 C29 59.7(2)
C25 Si2 C27 C29 -178.6(2)
O5 Si2 C27 C30 -176.11(19)
C26 Si2 C27 C30 -60.0(2)
C25 Si2 C27 C30 61.7(2)
O5 Si2 C27 C28 63.9(2)
C26 Si2 C27 C28 -179.95(19)
C25 Si2 C27 C28 -58.3(2)
